data_1574584
loop_
_publ_author_name
'Zhou, Qian'
'Feng, Mingxia'
'Shi, Caihong'
'Qian, Mengqiu'
'Ma, Xiurong'
'He, Runying'
'Meng, Xian'
'Shi, Yonggang'
'Cao, Qiue'
'Zheng, Liyan'

_publ_section_title
;
 Multiple stimulus modulated organic crystal polymorphs with tunable
 luminescence behavior
;
_journal_issue 22
_journal_name_full 'Chemical Science'
_journal_page_first 9988
_journal_page_last 9997
_journal_paper_doi 10.1039/D5SC01503K
_journal_volume 16
_journal_year 2025
_chemical_formula_moiety 'C52 H37 N3, 2(Br)'
_chemical_formula_sum 'C52 H37 Br2 N3'
_chemical_formula_weight 863.66
_space_group_crystal_system monoclinic
_space_group_IT_number 15
_space_group_name_Hall '-C 2yc'
_space_group_name_H-M_alt 'C 1 2/c 1'
_atom_sites_solution_hydrogens geom
_audit_creation_date 2024-03-05
_audit_creation_method
;
Olex2 1.5
(compiled 2021.08.20 svn.r13c46975 for OlexSys, GUI svn.r6396)
;
_audit_update_record
;
2025-01-24 deposited with the CCDC.	2025-04-28 downloaded from the CCDC.
;
_cell_angle_alpha 90
_cell_angle_beta 98.265(2)
_cell_angle_gamma 90
_cell_formula_units_Z 8
_cell_length_a 38.4139(17)
_cell_length_b 7.1583(3)
_cell_length_c 33.7745(15)
_cell_measurement_reflns_used 9932
_cell_measurement_temperature 100.0
_cell_measurement_theta_max 48.22
_cell_measurement_theta_min 2.84
_cell_volume 9190.8(7)
_computing_cell_refinement 'SAINT V8.40B (?, 2016)'
_computing_data_reduction 'SAINT V8.40B (?, 2016)'
_computing_molecular_graphics 'Olex2 1.5 (Dolomanov et al., 2009)'
_computing_publication_material 'Olex2 1.5 (Dolomanov et al., 2009)'
_computing_structure_refinement 'SHELXL 2018/3 (Sheldrick, 2015)'
_computing_structure_solution 'SHELXT 2018/2 (Sheldrick, 2018)'
_diffrn_ambient_temperature 100.0
_diffrn_measured_fraction_theta_full 0.991
_diffrn_measured_fraction_theta_max 0.991
_diffrn_measurement_device_type 'Bruker APEX-II CCD'
_diffrn_measurement_method '\f and \w scans'
_diffrn_radiation_type GaK\a
_diffrn_radiation_wavelength 1.34139
_diffrn_reflns_av_R_equivalents 0.0532
_diffrn_reflns_av_unetI/netI 0.0418
_diffrn_reflns_Laue_measured_fraction_full 0.991
_diffrn_reflns_Laue_measured_fraction_max 0.991
_diffrn_reflns_limit_h_max 44
_diffrn_reflns_limit_h_min -44
_diffrn_reflns_limit_k_max 3
_diffrn_reflns_limit_k_min -8
_diffrn_reflns_limit_l_max 33
_diffrn_reflns_limit_l_min -39
_diffrn_reflns_number 40481
_diffrn_reflns_point_group_measured_fraction_full 0.991
_diffrn_reflns_point_group_measured_fraction_max 0.991
_diffrn_reflns_theta_full 51.485
_diffrn_reflns_theta_max 51.485
_diffrn_reflns_theta_min 2.300
_diffrn_source_current 2.86
_diffrn_source_power 0.1997996
_diffrn_source_voltage 69.86
_diffrn_standards_number 0
_exptl_absorpt_coefficient_mu 1.657
_exptl_absorpt_correction_T_max 0.7501
_exptl_absorpt_correction_T_min 0.5275
_exptl_absorpt_correction_type multi-scan
_exptl_absorpt_process_details
;
SADABS-2016/2 (Bruker,2016/2) was used for absorption correction.
wR2(int) was 0.1810 before and 0.0525 after correction.
The Ratio of minimum to maximum transmission is 0.7032.
The \l/2 correction factor is Not present.
;
_exptl_crystal_colour colourless
_exptl_crystal_colour_primary colourless
_exptl_crystal_density_diffrn 1.248
_exptl_crystal_description block
_exptl_crystal_F_000 3520
_exptl_crystal_size_max 0.12
_exptl_crystal_size_mid 0.1
_exptl_crystal_size_min 0.1
_refine_diff_density_max 0.507
_refine_diff_density_min -0.451
_refine_diff_density_rms 0.069
_refine_ls_extinction_method none
_refine_ls_goodness_of_fit_ref 1.054
_refine_ls_hydrogen_treatment constr
_refine_ls_matrix_type full
_refine_ls_number_parameters 541
_refine_ls_number_reflns 7592
_refine_ls_number_restraints 0
_refine_ls_restrained_S_all 1.054
_refine_ls_R_factor_all 0.1274
_refine_ls_R_factor_gt 0.0849
_refine_ls_shift/su_max 0.001
_refine_ls_shift/su_mean 0.000
_refine_ls_structure_factor_coef Fsqd
_refine_ls_weighting_details 'w=1/[\s^2^(Fo^2^)+(0.0100P)^2^+60.0000P] where P=(Fo^2^+2Fc^2^)/3'
_refine_ls_weighting_scheme calc
_refine_ls_wR_factor_gt 0.1707
_refine_ls_wR_factor_ref 0.1882
_reflns_Friedel_coverage 0.000
_reflns_number_gt 4515
_reflns_number_total 7592
_reflns_threshold_expression 'I > 2\s(I)'
_cod_data_source_file d5sc01503k2.cif
_cod_data_source_block 0119_3-1_sq
_cod_depositor_comments 'Adding full bibliography for 1574583--1574585.cif.'
_cod_database_code 1574584
_shelx_shelxl_version_number 2018/3
_shelx_space_group_comment
;
The symmetry employed for this shelxl refinement is uniquely defined
by the following loop, which should always be used as a source of
symmetry information in preference to the above space-group names.
They are only intended as comments.
;
_shelx_estimated_absorpt_t_max 0.852
_shelx_estimated_absorpt_t_min 0.826
_olex2_refinement_description
;
1. Fixed Uiso
 At 1.2 times of:
  All C(H) groups, All C(H,H) groups, All N(H) groups
2. Others
 Fixed Sof: Br2(0.5) Br3(0.5) Br1(0.66667) Br3A(0.16667) Br2A(0.16667)
3.a Secondary CH2 refined with riding coordinates:
 C12(H12A,H12B), C38(H38A,H38B)
3.b Aromatic/amide H refined with riding coordinates:
 C3(H3), N1(H1), C29(H29), C9(H9), C8(H8), C5(H5), C31(H31), C11(H11),
 C36(H36), C6(H6), C34(H34), C37(H37), C32(H32), C20(H20), C25(H25), C10(H10),
 C35(H35), C15(H15), C46(H46), C41(H41), C16(H16), C23(H23), C24(H24), C22(H22),
  C18(H18), C42(H42), C51(H51), C48(H48), C17(H17), C43(H43), C50(H50),
 C49(H49), C44(H44)
;
_olex2_submission_special_instructions 'No special instructions were received'

loop_
_space_group_symop_operation_xyz
'x, y, z'
'-x, y, -z+1/2'
'x+1/2, y+1/2, z'
'-x+1/2, y+1/2, -z+1/2'
'-x, -y, -z'
'x, -y, z-1/2'
'-x+1/2, -y+1/2, -z'
'x+1/2, -y+1/2, z-1/2'

loop_
_atom_site_label
_atom_site_type_symbol
_atom_site_fract_x
_atom_site_fract_y
_atom_site_fract_z
_atom_site_U_iso_or_equiv
_atom_site_adp_type
_atom_site_occupancy
_atom_site_site_symmetry_order
_atom_site_calc_flag
_atom_site_refinement_flags_posn
_atom_site_refinement_flags_adp
_atom_site_refinement_flags_occupancy
_atom_site_disorder_assembly
_atom_site_disorder_group
N2 N 0.57964(12) 0.5764(8) 0.67529(14) 0.0802(14) Uani 1 1 d . . . . .
C3 C 0.50734(14) 0.3369(7) 0.54724(16) 0.0601(13) Uani 1 1 d . . . . .
H3 H 0.531328 0.321784 0.543942 0.072 Uiso 1 1 calc R U . . .
N1 N 0.42493(13) 0.2530(7) 0.48743(15) 0.0814(14) Uani 1 1 d . . . . .
H1 H 0.401786 0.253917 0.483432 0.098 Uiso 1 1 calc R U . . .
N3 N 0.58023(15) -0.0788(8) 0.35173(16) 0.0894(16) Uani 1 1 d . . . . .
C28 C 0.48109(15) 0.2117(7) 0.47720(16) 0.0635(14) Uani 1 1 d . . . . .
C2 C 0.48099(15) 0.2894(7) 0.51648(17) 0.0639(14) Uani 1 1 d . . . . .
C29 C 0.50782(15) 0.1641(7) 0.45581(16) 0.0641(14) Uani 1 1 d . . . . .
H29 H 0.531711 0.178812 0.467345 0.077 Uiso 1 1 calc R U . . .
C4 C 0.49863(14) 0.4069(7) 0.58297(16) 0.0597(13) Uani 1 1 d . . . . .
C7 C 0.52633(14) 0.4578(7) 0.61552(16) 0.0620(14) Uani 1 1 d . . . . .
C30 C 0.49924(15) 0.0932(7) 0.41653(16) 0.0651(14) Uani 1 1 d . . . . .
C9 C 0.54538(15) 0.5970(10) 0.67976(18) 0.0812(18) Uani 1 1 d . . . . .
H9 H 0.539661 0.652981 0.703502 0.097 Uiso 1 1 calc R U . . .
C33 C 0.52728(16) 0.0414(7) 0.39386(17) 0.0678(15) Uani 1 1 d . . . . .
C8 C 0.51903(15) 0.5400(9) 0.65127(17) 0.0734(16) Uani 1 1 d . . . . .
H8 H 0.495288 0.555770 0.655501 0.088 Uiso 1 1 calc R U . . .
C1 C 0.44532(15) 0.3153(8) 0.52159(18) 0.0692(15) Uani 1 1 d . . . . .
C27 C 0.44531(16) 0.1900(8) 0.46069(18) 0.0714(15) Uani 1 1 d . . . . .
C5 C 0.46257(14) 0.4344(8) 0.58650(17) 0.0677(15) Uani 1 1 d . . . . .
H5 H 0.456550 0.485459 0.610583 0.081 Uiso 1 1 calc R U . . .
C14 C 0.65904(17) 0.7615(10) 0.67678(18) 0.0812(17) Uani 1 1 d . . . . .
C31 C 0.46349(16) 0.0681(8) 0.40102(17) 0.0735(16) Uani 1 1 d . . . . .
H31 H 0.457599 0.017329 0.374923 0.088 Uiso 1 1 calc R U . . .
C11 C 0.56212(15) 0.4323(8) 0.61280(17) 0.0733(16) Uani 1 1 d . . . . .
H11 H 0.568616 0.372098 0.589887 0.088 Uiso 1 1 calc R U . . .
C36 C 0.52020(17) -0.0349(9) 0.35541(18) 0.0791(17) Uani 1 1 d . . . . .
H36 H 0.496493 -0.046233 0.342963 0.095 Uiso 1 1 calc R U . . .
C6 C 0.43643(15) 0.3899(9) 0.55641(19) 0.0768(17) Uani 1 1 d . . . . .
H6 H 0.412481 0.409824 0.559330 0.092 Uiso 1 1 calc R U . . .
C13 C 0.64375(16) 0.6283(12) 0.69909(19) 0.0859(19) Uani 1 1 d . . . . .
C34 C 0.56243(16) 0.0601(9) 0.40884(18) 0.0778(17) Uani 1 1 d . . . . .
H34 H 0.568662 0.116141 0.434371 0.093 Uiso 1 1 calc R U . . .
C37 C 0.54613(19) -0.0920(10) 0.3359(2) 0.091(2) Uani 1 1 d . . . . .
H37 H 0.540286 -0.143812 0.309878 0.109 Uiso 1 1 calc R U . . .
C32 C 0.43685(16) 0.1145(9) 0.42239(19) 0.0807(17) Uani 1 1 d . . . . .
H32 H 0.412976 0.095408 0.411234 0.097 Uiso 1 1 calc R U . . .
C20 C 0.71337(18) 0.5871(12) 0.6853(2) 0.097(2) Uani 1 1 d . . . . .
H20 H 0.737282 0.576733 0.681319 0.117 Uiso 1 1 calc R U . . .
C25 C 0.6478(3) 0.3179(14) 0.7328(2) 0.121(3) Uani 1 1 d . . . . .
H25 H 0.623804 0.326024 0.736706 0.145 Uiso 1 1 calc R U . . .
C19 C 0.69470(18) 0.7366(11) 0.6694(2) 0.092(2) Uani 1 1 d . . . . .
C10 C 0.58792(16) 0.4920(10) 0.64231(18) 0.0844(19) Uani 1 1 d . . . . .
H10 H 0.611925 0.473607 0.639465 0.101 Uiso 1 1 calc R U . . .
C39 C 0.64445(19) -0.1283(12) 0.3496(2) 0.095(2) Uani 1 1 d . . . . .
C21 C 0.69958(18) 0.4501(11) 0.7068(2) 0.0905(19) Uani 1 1 d . . . . .
C40 C 0.6632(2) 0.0357(12) 0.3426(2) 0.096(2) Uani 1 1 d . . . . .
C35 C 0.58869(18) 0.0010(10) 0.3884(2) 0.092(2) Uani 1 1 d . . . . .
H35 H 0.612634 0.015632 0.399773 0.110 Uiso 1 1 calc R U . . .
C15 C 0.6403(2) 0.9231(12) 0.6591(2) 0.102(2) Uani 1 1 d . . . . .
H15 H 0.616883 0.944827 0.663765 0.122 Uiso 1 1 calc R U . . .
C47 C 0.6943(3) -0.2378(14) 0.3955(2) 0.113(3) Uani 1 1 d . . . . .
C52 C 0.6595(2) -0.2648(13) 0.3766(2) 0.104(2) Uani 1 1 d . . . . .
C12 C 0.60709(16) 0.6541(13) 0.70768(19) 0.108(3) Uani 1 1 d . . . . .
H12A H 0.602647 0.789152 0.710855 0.130 Uiso 1 1 calc R U . . .
H12B H 0.604683 0.591957 0.733331 0.130 Uiso 1 1 calc R U . . .
C46 C 0.7135(2) -0.0861(16) 0.3876(3) 0.120(3) Uani 1 1 d . . . . .
H46 H 0.737197 -0.075546 0.400029 0.143 Uiso 1 1 calc R U . . .
C45 C 0.6989(2) 0.0556(14) 0.3615(3) 0.115(3) Uani 1 1 d . . . . .
C26 C 0.66271(19) 0.4656(11) 0.71350(18) 0.089(2) Uani 1 1 d . . . . .
C38 C 0.60777(19) -0.1543(14) 0.3286(2) 0.122(3) Uani 1 1 d . . . . .
H38A H 0.603454 -0.289254 0.323701 0.147 Uiso 1 1 calc R U . . .
H38B H 0.605505 -0.091077 0.302295 0.147 Uiso 1 1 calc R U . . .
C41 C 0.6484(3) 0.1840(14) 0.3173(2) 0.121(3) Uani 1 1 d . . . . .
H41 H 0.624634 0.174809 0.304861 0.145 Uiso 1 1 calc R U . . .
C16 C 0.6556(2) 1.0453(12) 0.6357(2) 0.114(3) Uani 1 1 d . . . . .
H16 H 0.642741 1.150381 0.624391 0.137 Uiso 1 1 calc R U . . .
C23 C 0.7025(4) 0.1495(15) 0.7411(3) 0.142(4) Uani 1 1 d . . . . .
H23 H 0.715329 0.042332 0.751417 0.171 Uiso 1 1 calc R U . . .
C24 C 0.6661(4) 0.1679(17) 0.7456(3) 0.147(4) Uani 1 1 d . . . . .
H24 H 0.654960 0.070191 0.758037 0.176 Uiso 1 1 calc R U . . .
C22 C 0.7189(2) 0.2861(15) 0.7221(3) 0.126(3) Uani 1 1 d . . . . .
H22 H 0.743012 0.272834 0.718977 0.152 Uiso 1 1 calc R U . . .
C18 C 0.7091(2) 0.8718(13) 0.6447(3) 0.117(3) Uani 1 1 d . . . . .
H18 H 0.732753 0.857361 0.639905 0.141 Uiso 1 1 calc R U . . .
C42 C 0.6669(4) 0.3338(17) 0.3109(3) 0.152(4) Uani 1 1 d . . . . .
H42 H 0.655966 0.430340 0.294272 0.183 Uiso 1 1 calc R U . . .
C51 C 0.6406(3) -0.4297(14) 0.3870(3) 0.130(3) Uani 1 1 d . . . . .
H51 H 0.617200 -0.450919 0.374479 0.156 Uiso 1 1 calc R U . . .
C48 C 0.7105(3) -0.3734(18) 0.4237(3) 0.156(4) Uani 1 1 d . . . . .
H48 H 0.734321 -0.360627 0.435696 0.187 Uiso 1 1 calc R U . . .
C17 C 0.6905(3) 1.0166(14) 0.6282(3) 0.127(3) Uani 1 1 d . . . . .
H17 H 0.700691 1.100695 0.611451 0.153 Uiso 1 1 calc R U . . .
C43 C 0.7025(4) 0.3552(19) 0.3280(4) 0.174(6) Uani 1 1 d . . . . .
H43 H 0.715672 0.461606 0.322211 0.208 Uiso 1 1 calc R U . . .
C50 C 0.6562(4) -0.5540(17) 0.4146(3) 0.155(4) Uani 1 1 d . . . . .
H50 H 0.643845 -0.661487 0.421372 0.185 Uiso 1 1 calc R U . . .
C49 C 0.6907(4) -0.521(2) 0.4327(3) 0.173(5) Uani 1 1 d . . . . .
H49 H 0.700874 -0.606355 0.452532 0.208 Uiso 1 1 calc R U . . .
C44 C 0.7176(3) 0.2181(18) 0.3533(4) 0.148(4) Uani 1 1 d . . . . .
H44 H 0.741292 0.232586 0.365551 0.178 Uiso 1 1 calc R U . . .
Br2 Br 0.55900(9) 1.1074(4) 0.71838(9) 0.0866(7) Uani 0.5 1 d . . P A 1
Br3 Br 0.56016(8) 0.6023(4) 0.80181(9) 0.0987(7) Uani 0.5 1 d . . P B 1
Br1 Br 0.61014(4) 0.24579(18) 0.52099(4) 0.1175(5) Uani 0.6667 1 d . . P C 1
Br3A Br 0.5588(3) 0.5165(13) 0.7895(3) 0.122(3) Uani 0.1667 1 d . . P D 2
Br2A Br 0.5595(2) 1.0255(10) 0.7289(2) 0.089(2) Uani 0.1667 1 d . . P E 2

loop_
_atom_site_aniso_label
_atom_site_aniso_U_11
_atom_site_aniso_U_22
_atom_site_aniso_U_33
_atom_site_aniso_U_23
_atom_site_aniso_U_13
_atom_site_aniso_U_12
N2 0.064(3) 0.110(4) 0.068(3) -0.008(3) 0.014(2) -0.003(3)
C3 0.066(3) 0.046(3) 0.070(4) 0.017(3) 0.016(3) -0.005(3)
N1 0.066(3) 0.102(4) 0.079(3) 0.007(3) 0.016(3) -0.007(3)
N3 0.094(4) 0.106(4) 0.073(3) -0.004(3) 0.030(3) 0.007(3)
C28 0.078(4) 0.053(3) 0.062(3) 0.015(3) 0.016(3) -0.009(3)
C2 0.078(4) 0.048(3) 0.069(4) 0.019(3) 0.021(3) -0.002(3)
C29 0.081(4) 0.045(3) 0.068(4) 0.016(3) 0.013(3) -0.007(3)
C4 0.070(3) 0.044(3) 0.067(3) 0.013(3) 0.016(3) -0.005(2)
C7 0.066(3) 0.054(3) 0.068(4) 0.009(3) 0.017(3) -0.002(3)
C30 0.084(4) 0.047(3) 0.067(4) 0.014(3) 0.019(3) -0.004(3)
C9 0.073(4) 0.109(5) 0.067(4) 0.000(4) 0.027(3) -0.002(4)
C33 0.087(4) 0.053(3) 0.066(4) 0.010(3) 0.019(3) -0.005(3)
C8 0.066(4) 0.086(4) 0.072(4) 0.009(3) 0.020(3) -0.001(3)
C1 0.066(4) 0.070(4) 0.073(4) 0.012(3) 0.017(3) -0.006(3)
C27 0.077(4) 0.070(4) 0.068(4) 0.011(3) 0.015(3) -0.007(3)
C5 0.067(4) 0.067(4) 0.072(4) 0.011(3) 0.023(3) -0.003(3)
C14 0.078(4) 0.095(5) 0.069(4) -0.010(4) 0.003(3) 0.000(4)
C31 0.088(4) 0.066(4) 0.066(4) 0.011(3) 0.008(3) -0.010(3)
C11 0.072(4) 0.077(4) 0.073(4) -0.009(3) 0.016(3) -0.001(3)
C36 0.083(4) 0.087(4) 0.070(4) 0.003(3) 0.019(3) 0.005(4)
C6 0.057(3) 0.092(5) 0.084(4) 0.010(4) 0.020(3) 0.000(3)
C13 0.067(4) 0.124(6) 0.067(4) -0.010(4) 0.013(3) -0.004(4)
C34 0.082(4) 0.084(4) 0.072(4) -0.003(3) 0.025(3) -0.003(3)
C37 0.093(5) 0.108(5) 0.071(4) -0.003(4) 0.011(4) 0.002(4)
C32 0.071(4) 0.086(4) 0.085(4) 0.008(4) 0.010(3) -0.011(3)
C20 0.070(4) 0.114(6) 0.108(6) -0.010(5) 0.014(4) -0.006(4)
C25 0.158(8) 0.133(8) 0.071(5) 0.009(5) 0.011(5) -0.033(7)
C19 0.078(5) 0.101(5) 0.099(5) -0.007(4) 0.016(4) -0.009(4)
C10 0.070(4) 0.114(5) 0.074(4) -0.011(4) 0.023(3) 0.002(4)
C39 0.092(5) 0.120(6) 0.078(5) -0.001(4) 0.029(4) 0.008(5)
C21 0.081(5) 0.102(5) 0.084(5) -0.005(4) -0.002(4) 0.002(4)
C40 0.100(6) 0.118(6) 0.076(4) 0.007(4) 0.036(4) 0.027(5)
C35 0.088(5) 0.111(6) 0.079(5) -0.006(4) 0.019(4) -0.008(4)
C15 0.093(5) 0.123(7) 0.085(5) -0.019(5) -0.003(4) -0.001(5)
C47 0.129(8) 0.126(7) 0.085(5) 0.011(5) 0.020(5) 0.026(6)
C52 0.114(6) 0.119(7) 0.086(5) 0.007(5) 0.034(5) 0.020(5)
C12 0.073(4) 0.179(8) 0.074(4) -0.026(5) 0.013(3) -0.008(5)
C46 0.093(6) 0.155(9) 0.112(7) 0.004(6) 0.020(5) 0.027(6)
C45 0.109(7) 0.129(8) 0.119(7) -0.009(6) 0.053(6) 0.002(6)
C26 0.101(5) 0.109(6) 0.057(4) -0.008(4) 0.007(3) -0.021(5)
C38 0.101(6) 0.173(9) 0.098(5) -0.014(6) 0.033(5) 0.009(6)
C41 0.160(8) 0.129(7) 0.082(5) 0.020(5) 0.044(5) 0.035(7)
C16 0.122(7) 0.105(6) 0.110(6) -0.004(5) -0.002(5) 0.001(5)
C23 0.200(11) 0.113(8) 0.097(7) 0.007(6) -0.035(7) 0.017(9)
C24 0.218(13) 0.136(9) 0.079(6) 0.003(6) -0.002(7) -0.038(10)
C22 0.122(7) 0.137(8) 0.108(6) -0.008(6) -0.024(5) 0.012(6)
C18 0.099(6) 0.127(7) 0.130(7) 0.004(6) 0.033(5) -0.021(6)
C42 0.239(14) 0.123(9) 0.114(8) 0.016(7) 0.090(9) 0.020(10)
C51 0.165(9) 0.131(8) 0.106(6) 0.005(6) 0.060(6) -0.003(7)
C48 0.174(10) 0.166(11) 0.131(8) 0.032(8) 0.032(7) 0.047(9)
C17 0.134(8) 0.123(8) 0.126(7) 0.011(6) 0.024(6) -0.011(6)
C43 0.228(15) 0.139(11) 0.183(13) -0.018(9) 0.129(12) -0.047(12)
C50 0.219(13) 0.144(9) 0.109(8) 0.013(7) 0.051(8) 0.014(10)
C49 0.227(15) 0.177(13) 0.115(9) 0.031(9) 0.017(9) 0.038(12)
C44 0.137(8) 0.153(10) 0.169(11) -0.021(8) 0.072(8) -0.024(8)
Br2 0.0815(11) 0.0971(18) 0.0816(14) 0.0054(11) 0.0129(9) -0.0020(13)
Br3 0.0937(12) 0.1101(19) 0.1006(17) -0.0078(12) 0.0417(11) -0.0098(13)
Br1 0.1488(12) 0.0880(8) 0.1222(10) 0.0138(7) 0.0410(8) -0.0043(8)
Br3A 0.143(6) 0.131(7) 0.102(6) 0.034(5) 0.050(5) 0.001(6)
Br2A 0.083(3) 0.107(6) 0.077(5) -0.038(4) 0.014(3) 0.005(4)

loop_
_atom_type_symbol
_atom_type_description
_atom_type_scat_dispersion_real
_atom_type_scat_dispersion_imag
_atom_type_scat_source
C C 0.0148 0.0070 'International Tables Vol C Tables 4.2.6.8 and 6.1.1.4'
H H 0.0000 0.0000 'International Tables Vol C Tables 4.2.6.8 and 6.1.1.4'
Br Br -0.9338 1.0006 'International Tables Vol C Tables 4.2.6.8 and 6.1.1.4'
N N 0.0253 0.0136 'International Tables Vol C Tables 4.2.6.8 and 6.1.1.4'

loop_
_geom_angle_atom_site_label_1
_geom_angle_atom_site_label_2
_geom_angle_atom_site_label_3
_geom_angle
_geom_angle_site_symmetry_1
_geom_angle_site_symmetry_3
_geom_angle_publ_flag
C9 N2 C12 117.8(5) . . ?
C10 N2 C9 119.4(5) . . ?
C10 N2 C12 122.8(5) . . ?
C2 C3 H3 120.1 . . ?
C2 C3 C4 119.9(5) . . ?
C4 C3 H3 120.1 . . ?
C1 N1 H1 124.6 . . ?
C27 N1 H1 124.6 . . ?
C27 N1 C1 110.7(5) . . ?
C37 N3 C35 118.9(6) . . ?
C37 N3 C38 119.1(6) . . ?
C35 N3 C38 122.0(6) . . ?
C29 C28 C2 132.7(5) . . ?
C29 C28 C27 121.3(5) . . ?
C27 C28 C2 105.9(5) . . ?
C3 C2 C28 133.5(5) . . ?
C3 C2 C1 119.5(5) . . ?
C1 C2 C28 107.1(5) . . ?
C28 C29 H29 120.4 . . ?
C28 C29 C30 119.3(5) . . ?
C30 C29 H29 120.4 . . ?
C3 C4 C7 120.2(5) . . ?
C3 C4 C5 118.8(5) . . ?
C5 C4 C7 121.0(5) . . ?
C8 C7 C4 122.4(5) . . ?
C11 C7 C4 122.2(5) . . ?
C11 C7 C8 115.4(5) . . ?
C29 C30 C33 119.6(5) . . ?
C31 C30 C29 118.6(5) . . ?
C31 C30 C33 121.8(5) . . ?
N2 C9 H9 119.1 . . ?
N2 C9 C8 121.8(6) . . ?
C8 C9 H9 119.1 . . ?
C36 C33 C30 121.8(6) . . ?
C34 C33 C30 122.8(5) . . ?
C34 C33 C36 115.4(6) . . ?
C7 C8 H8 119.5 . . ?
C9 C8 C7 121.0(5) . . ?
C9 C8 H8 119.5 . . ?
N1 C1 C2 107.5(5) . . ?
N1 C1 C6 131.4(5) . . ?
C6 C1 C2 121.1(6) . . ?
N1 C27 C28 108.8(5) . . ?
N1 C27 C32 131.8(6) . . ?
C32 C27 C28 119.4(6) . . ?
C4 C5 H5 119.0 . . ?
C6 C5 C4 121.9(5) . . ?
C6 C5 H5 119.0 . . ?
C13 C14 C19 119.6(7) . . ?
C13 C14 C15 123.2(7) . . ?
C19 C14 C15 117.2(7) . . ?
C30 C31 H31 118.9 . . ?
C32 C31 C30 122.2(6) . . ?
C32 C31 H31 118.9 . . ?
C7 C11 H11 119.1 . . ?
C10 C11 C7 121.7(6) . . ?
C10 C11 H11 119.1 . . ?
C33 C36 H36 119.4 . . ?
C37 C36 C33 121.2(6) . . ?
C37 C36 H36 119.4 . . ?
C1 C6 H6 120.6 . . ?
C5 C6 C1 118.8(5) . . ?
C5 C6 H6 120.6 . . ?
C14 C13 C12 120.2(7) . . ?
C14 C13 C26 120.6(6) . . ?
C26 C13 C12 119.1(7) . . ?
C33 C34 H34 118.7 . . ?
C35 C34 C33 122.6(6) . . ?
C35 C34 H34 118.7 . . ?
N3 C37 H37 118.8 . . ?
C36 C37 N3 122.3(6) . . ?
C36 C37 H37 118.8 . . ?
C27 C32 H32 120.4 . . ?
C31 C32 C27 119.2(6) . . ?
C31 C32 H32 120.4 . . ?
C19 C20 H20 118.3 . . ?
C19 C20 C21 123.4(7) . . ?
C21 C20 H20 118.3 . . ?
C26 C25 H25 119.1 . . ?
C24 C25 H25 119.1 . . ?
C24 C25 C26 121.8(10) . . ?
C14 C19 C18 118.2(7) . . ?
C20 C19 C14 119.5(7) . . ?
C20 C19 C18 122.3(7) . . ?
N2 C10 C11 120.7(6) . . ?
N2 C10 H10 119.7 . . ?
C11 C10 H10 119.7 . . ?
C40 C39 C38 119.4(8) . . ?
C52 C39 C40 121.0(7) . . ?
C52 C39 C38 119.6(8) . . ?
C20 C21 C26 118.8(7) . . ?
C20 C21 C22 123.5(8) . . ?
C22 C21 C26 117.6(8) . . ?
C39 C40 C45 119.0(8) . . ?
C39 C40 C41 123.3(8) . . ?
C41 C40 C45 117.8(9) . . ?
N3 C35 C34 119.5(6) . . ?
N3 C35 H35 120.3 . . ?
C34 C35 H35 120.3 . . ?
C14 C15 H15 119.3 . . ?
C16 C15 C14 121.5(8) . . ?
C16 C15 H15 119.3 . . ?
C52 C47 C48 119.9(10) . . ?
C46 C47 C52 121.7(9) . . ?
C46 C47 C48 118.3(11) . . ?
C39 C52 C47 118.3(8) . . ?
C39 C52 C51 123.3(9) . . ?
C47 C52 C51 118.3(9) . . ?
N2 C12 H12A 108.9 . . ?
N2 C12 H12B 108.9 . . ?
C13 C12 N2 113.2(5) . . ?
C13 C12 H12A 108.9 . . ?
C13 C12 H12B 108.9 . . ?
H12A C12 H12B 107.8 . . ?
C47 C46 H46 119.3 . . ?
C47 C46 C45 121.4(9) . . ?
C45 C46 H46 119.3 . . ?
C46 C45 C40 118.5(9) . . ?
C46 C45 C44 123.2(10) . . ?
C44 C45 C40 118.3(10) . . ?
C13 C26 C21 117.8(7) . . ?
C25 C26 C13 123.4(8) . . ?
C25 C26 C21 118.8(8) . . ?
N3 C38 H38A 108.9 . . ?
N3 C38 H38B 108.9 . . ?
C39 C38 N3 113.2(6) . . ?
C39 C38 H38A 108.9 . . ?
C39 C38 H38B 108.9 . . ?
H38A C38 H38B 107.7 . . ?
C40 C41 H41 119.2 . . ?
C42 C41 C40 121.5(10) . . ?
C42 C41 H41 119.2 . . ?
C15 C16 H16 119.8 . . ?
C15 C16 C17 120.5(9) . . ?
C17 C16 H16 119.8 . . ?
C24 C23 H23 119.8 . . ?
C22 C23 H23 119.8 . . ?
C22 C23 C24 120.3(10) . . ?
C25 C24 C23 121.5(11) . . ?
C25 C24 H24 119.2 . . ?
C23 C24 H24 119.2 . . ?
C21 C22 H22 120.0 . . ?
C23 C22 C21 119.9(9) . . ?
C23 C22 H22 120.0 . . ?
C19 C18 H18 118.8 . . ?
C17 C18 C19 122.3(8) . . ?
C17 C18 H18 118.8 . . ?
C41 C42 H42 118.9 . . ?
C41 C42 C43 122.2(13) . . ?
C43 C42 H42 118.9 . . ?
C52 C51 H51 119.7 . . ?
C50 C51 C52 120.6(10) . . ?
C50 C51 H51 119.7 . . ?
C47 C48 H48 121.0 . . ?
C49 C48 C47 117.9(12) . . ?
C49 C48 H48 121.0 . . ?
C16 C17 H17 119.8 . . ?
C18 C17 C16 120.3(9) . . ?
C18 C17 H17 119.8 . . ?
C42 C43 H43 120.9 . . ?
C44 C43 C42 118.3(13) . . ?
C44 C43 H43 120.9 . . ?
C51 C50 H50 120.5 . . ?
C51 C50 C49 119.0(13) . . ?
C49 C50 H50 120.5 . . ?
C48 C49 C50 124.1(13) . . ?
C48 C49 H49 118.0 . . ?
C50 C49 H49 118.0 . . ?
C45 C44 H44 119.0 . . ?
C43 C44 C45 121.9(12) . . ?
C43 C44 H44 119.0 . . ?

loop_
_geom_bond_atom_site_label_1
_geom_bond_atom_site_label_2
_geom_bond_distance
_geom_bond_site_symmetry_2
_geom_bond_publ_flag
N2 C9 1.354(7) . ?
N2 C10 1.345(7) . ?
N2 C12 1.512(7) . ?
C3 H3 0.9500 . ?
C3 C2 1.385(7) . ?
C3 C4 1.391(7) . ?
N1 H1 0.8800 . ?
N1 C1 1.372(7) . ?
N1 C27 1.354(7) . ?
N3 C37 1.345(8) . ?
N3 C35 1.361(8) . ?
N3 C38 1.503(8) . ?
C28 C2 1.439(7) . ?
C28 C29 1.380(7) . ?
C28 C27 1.416(7) . ?
C2 C1 1.418(7) . ?
C29 H29 0.9500 . ?
C29 C30 1.414(7) . ?
C4 C7 1.462(7) . ?
C4 C5 1.421(7) . ?
C7 C8 1.407(7) . ?
C7 C11 1.403(7) . ?
C30 C33 1.457(7) . ?
C30 C31 1.409(7) . ?
C9 H9 0.9500 . ?
C9 C8 1.355(8) . ?
C33 C36 1.399(8) . ?
C33 C34 1.378(8) . ?
C8 H8 0.9500 . ?
C1 C6 1.378(8) . ?
C27 C32 1.396(8) . ?
C5 H5 0.9500 . ?
C5 C6 1.360(7) . ?
C14 C13 1.396(9) . ?
C14 C19 1.438(9) . ?
C14 C15 1.445(9) . ?
C31 H31 0.9500 . ?
C31 C32 1.375(8) . ?
C11 H11 0.9500 . ?
C11 C10 1.369(8) . ?
C36 H36 0.9500 . ?
C36 C37 1.336(8) . ?
C6 H6 0.9500 . ?
C13 C12 1.490(8) . ?
C13 C26 1.422(9) . ?
C34 H34 0.9500 . ?
C34 C35 1.368(8) . ?
C37 H37 0.9500 . ?
C32 H32 0.9500 . ?
C20 H20 0.9500 . ?
C20 C19 1.355(9) . ?
C20 C21 1.371(9) . ?
C25 H25 0.9500 . ?
C25 C26 1.407(10) . ?
C25 C24 1.323(13) . ?
C19 C18 1.441(10) . ?
C10 H10 0.9500 . ?
C39 C40 1.415(10) . ?
C39 C52 1.402(10) . ?
C39 C38 1.496(9) . ?
C21 C26 1.470(9) . ?
C21 C22 1.445(11) . ?
C40 C45 1.433(11) . ?
C40 C41 1.428(10) . ?
C35 H35 0.9500 . ?
C15 H15 0.9500 . ?
C15 C16 1.366(10) . ?
C47 C52 1.411(11) . ?
C47 C46 1.358(11) . ?
C47 C48 1.438(12) . ?
C52 C51 1.455(11) . ?
C12 H12A 0.9900 . ?
C12 H12B 0.9900 . ?
C46 H46 0.9500 . ?
C46 C45 1.407(11) . ?
C45 C44 1.417(13) . ?
C38 H38A 0.9900 . ?
C38 H38B 0.9900 . ?
C41 H41 0.9500 . ?
C41 C42 1.323(13) . ?
C16 H16 0.9500 . ?
C16 C17 1.412(11) . ?
C23 H23 0.9500 . ?
C23 C24 1.433(13) . ?
C23 C22 1.373(13) . ?
C24 H24 0.9500 . ?
C22 H22 0.9500 . ?
C18 H18 0.9500 . ?
C18 C17 1.335(11) . ?
C42 H42 0.9500 . ?
C42 C43 1.415(15) . ?
C51 H51 0.9500 . ?
C51 C50 1.363(12) . ?
C48 H48 0.9500 . ?
C48 C49 1.361(15) . ?
C17 H17 0.9500 . ?
C43 H43 0.9500 . ?
C43 C44 1.372(15) . ?
C50 H50 0.9500 . ?
C50 C49 1.396(14) . ?
C49 H49 0.9500 . ?
C44 H44 0.9500 . ?

loop_
_geom_torsion_atom_site_label_1
_geom_torsion_atom_site_label_2
_geom_torsion_atom_site_label_3
_geom_torsion_atom_site_label_4
_geom_torsion
_geom_torsion_site_symmetry_1
_geom_torsion_site_symmetry_2
_geom_torsion_site_symmetry_3
_geom_torsion_site_symmetry_4
_geom_torsion_publ_flag
N2 C9 C8 C7 -0.5(10) . . . . ?
C3 C2 C1 N1 -178.4(5) . . . . ?
C3 C2 C1 C6 1.1(8) . . . . ?
C3 C4 C7 C8 175.9(5) . . . . ?
C3 C4 C7 C11 -2.4(8) . . . . ?
C3 C4 C5 C6 1.7(8) . . . . ?
N1 C1 C6 C5 177.7(6) . . . . ?
N1 C27 C32 C31 177.5(6) . . . . ?
C28 C2 C1 N1 1.1(6) . . . . ?
C28 C2 C1 C6 -179.4(5) . . . . ?
C28 C29 C30 C33 -179.6(5) . . . . ?
C28 C29 C30 C31 -2.0(7) . . . . ?
C28 C27 C32 C31 -2.0(9) . . . . ?
C2 C3 C4 C7 -179.9(5) . . . . ?
C2 C3 C4 C5 -2.3(7) . . . . ?
C2 C28 C29 C30 -178.4(5) . . . . ?
C2 C28 C27 N1 1.2(6) . . . . ?
C2 C28 C27 C32 -179.3(5) . . . . ?
C2 C1 C6 C5 -1.7(9) . . . . ?
C29 C28 C2 C3 -3.1(10) . . . . ?
C29 C28 C2 C1 177.6(6) . . . . ?
C29 C28 C27 N1 -177.9(5) . . . . ?
C29 C28 C27 C32 1.6(8) . . . . ?
C29 C30 C33 C36 177.9(5) . . . . ?
C29 C30 C33 C34 -0.7(8) . . . . ?
C29 C30 C31 C32 1.7(8) . . . . ?
C4 C3 C2 C28 -178.4(5) . . . . ?
C4 C3 C2 C1 0.9(7) . . . . ?
C4 C7 C8 C9 -175.5(5) . . . . ?
C4 C7 C11 C10 175.5(6) . . . . ?
C4 C5 C6 C1 0.2(9) . . . . ?
C7 C4 C5 C6 179.3(5) . . . . ?
C7 C11 C10 N2 0.5(10) . . . . ?
C30 C33 C36 C37 -176.0(6) . . . . ?
C30 C33 C34 C35 176.0(6) . . . . ?
C30 C31 C32 C27 0.3(9) . . . . ?
C9 N2 C10 C11 2.0(10) . . . . ?
C9 N2 C12 C13 -178.4(6) . . . . ?
C33 C30 C31 C32 179.2(5) . . . . ?
C33 C36 C37 N3 -0.4(11) . . . . ?
C33 C34 C35 N3 0.3(10) . . . . ?
C8 C7 C11 C10 -2.9(9) . . . . ?
C1 N1 C27 C28 -0.5(7) . . . . ?
C1 N1 C27 C32 180.0(6) . . . . ?
C27 N1 C1 C2 -0.3(7) . . . . ?
C27 N1 C1 C6 -179.8(6) . . . . ?
C27 C28 C2 C3 178.0(5) . . . . ?
C27 C28 C2 C1 -1.4(6) . . . . ?
C27 C28 C29 C30 0.4(8) . . . . ?
C5 C4 C7 C8 -1.6(8) . . . . ?
C5 C4 C7 C11 -179.9(5) . . . . ?
C14 C13 C12 N2 87.6(8) . . . . ?
C14 C13 C26 C25 -173.7(6) . . . . ?
C14 C13 C26 C21 4.6(9) . . . . ?
C14 C19 C18 C17 -0.7(12) . . . . ?
C14 C15 C16 C17 -0.1(12) . . . . ?
C31 C30 C33 C36 0.4(8) . . . . ?
C31 C30 C33 C34 -178.2(5) . . . . ?
C11 C7 C8 C9 2.9(8) . . . . ?
C36 C33 C34 C35 -2.7(9) . . . . ?
C13 C14 C19 C20 -2.0(10) . . . . ?
C13 C14 C19 C18 177.0(6) . . . . ?
C13 C14 C15 C16 -176.6(7) . . . . ?
C34 C33 C36 C37 2.7(9) . . . . ?
C37 N3 C35 C34 2.2(10) . . . . ?
C37 N3 C38 C39 179.4(7) . . . . ?
C20 C19 C18 C17 178.3(8) . . . . ?
C20 C21 C26 C13 -3.3(9) . . . . ?
C20 C21 C26 C25 175.0(6) . . . . ?
C20 C21 C22 C23 -175.9(8) . . . . ?
C19 C14 C13 C12 178.7(6) . . . . ?
C19 C14 C13 C26 -2.0(9) . . . . ?
C19 C14 C15 C16 1.2(10) . . . . ?
C19 C20 C21 C26 -0.6(11) . . . . ?
C19 C20 C21 C22 177.0(7) . . . . ?
C19 C18 C17 C16 1.9(14) . . . . ?
C10 N2 C9 C8 -2.1(10) . . . . ?
C10 N2 C12 C13 0.3(10) . . . . ?
C39 C40 C45 C46 -2.4(11) . . . . ?
C39 C40 C45 C44 178.2(7) . . . . ?
C39 C40 C41 C42 -178.8(8) . . . . ?
C39 C52 C51 C50 -177.4(8) . . . . ?
C21 C20 C19 C14 3.4(11) . . . . ?
C21 C20 C19 C18 -175.6(7) . . . . ?
C40 C39 C52 C47 -2.1(11) . . . . ?
C40 C39 C52 C51 175.7(7) . . . . ?
C40 C39 C38 N3 -90.6(8) . . . . ?
C40 C45 C44 C43 0.2(15) . . . . ?
C40 C41 C42 C43 1.0(15) . . . . ?
C35 N3 C37 C36 -2.1(11) . . . . ?
C35 N3 C38 C39 -1.2(11) . . . . ?
C15 C14 C13 C12 -3.6(9) . . . . ?
C15 C14 C13 C26 175.7(6) . . . . ?
C15 C14 C19 C20 -179.9(6) . . . . ?
C15 C14 C19 C18 -0.8(9) . . . . ?
C15 C16 C17 C18 -1.5(13) . . . . ?
C47 C52 C51 C50 0.4(12) . . . . ?
C47 C46 C45 C40 -1.0(12) . . . . ?
C47 C46 C45 C44 178.4(8) . . . . ?
C47 C48 C49 C50 3.8(19) . . . . ?
C52 C39 C40 C45 3.9(10) . . . . ?
C52 C39 C40 C41 -176.1(7) . . . . ?
C52 C39 C38 N3 88.2(9) . . . . ?
C52 C47 C46 C45 2.9(13) . . . . ?
C52 C47 C48 C49 -3.2(15) . . . . ?
C52 C51 C50 C49 0.0(15) . . . . ?
C12 N2 C9 C8 176.6(6) . . . . ?
C12 N2 C10 C11 -176.6(7) . . . . ?
C12 C13 C26 C25 5.6(10) . . . . ?
C12 C13 C26 C21 -176.1(6) . . . . ?
C46 C47 C52 C39 -1.3(12) . . . . ?
C46 C47 C52 C51 -179.2(8) . . . . ?
C46 C47 C48 C49 177.2(10) . . . . ?
C46 C45 C44 C43 -179.1(10) . . . . ?
C45 C40 C41 C42 1.1(12) . . . . ?
C26 C13 C12 N2 -91.7(8) . . . . ?
C26 C25 C24 C23 1.1(14) . . . . ?
C26 C21 C22 C23 1.8(11) . . . . ?
C38 N3 C37 C36 177.2(7) . . . . ?
C38 N3 C35 C34 -177.2(7) . . . . ?
C38 C39 C40 C45 -177.3(6) . . . . ?
C38 C39 C40 C41 2.6(10) . . . . ?
C38 C39 C52 C47 179.1(7) . . . . ?
C38 C39 C52 C51 -3.1(11) . . . . ?
C41 C40 C45 C46 177.7(7) . . . . ?
C41 C40 C45 C44 -1.7(11) . . . . ?
C41 C42 C43 C44 -2.5(18) . . . . ?
C24 C25 C26 C13 179.6(7) . . . . ?
C24 C25 C26 C21 1.3(11) . . . . ?
C24 C23 C22 C21 0.6(14) . . . . ?
C22 C21 C26 C13 178.9(6) . . . . ?
C22 C21 C26 C25 -2.7(9) . . . . ?
C22 C23 C24 C25 -2.1(15) . . . . ?
C42 C43 C44 C45 1.8(17) . . . . ?
C51 C50 C49 C48 -2.2(19) . . . . ?
C48 C47 C52 C39 179.2(8) . . . . ?
C48 C47 C52 C51 1.3(12) . . . . ?
C48 C47 C46 C45 -177.6(8) . . . . ?
